data_7040049
loop_
_publ_author_name
'Nagashima, Eri'
'Yoshida, Takuya'
'Matsunaga, Satoshi'
'Nomiya, Kenji'

_publ_section_title
;
 The effect of counteranions on the molecular structures of
 phosphanegold(i) cluster cations formed by polyoxometalate (POM)-mediated
 clusterization.
;
_journal_issue 34
_journal_name_full 'Dalton transactions (Cambridge, England : 2003)'
_journal_page_first 13565
_journal_page_last 13575
_journal_paper_doi 10.1039/c6dt02670b
_journal_volume 45
_journal_year 2016
_chemical_formula_sum 'C164 H144 Au8 Cl32 F6 Mo12 O50 P10'
_chemical_formula_weight 7199.90
_chemical_name_common 3-PMo12PF6
_chemical_name_systematic '[{(AuLCl)4(\m4-O)}]2[\a-PMo12O40]PF6'
_space_group_IT_number 85
_symmetry_cell_setting tetragonal
_symmetry_space_group_name_Hall '-P 4a'
_symmetry_space_group_name_H-M 'P 4/n :2'
_atom_sites_solution_hydrogens geom
_atom_sites_solution_primary direct
_atom_sites_solution_secondary difmap
_audit_creation_method SHELXL-97
_audit_update_record
;
2016-07-18 deposited with the CCDC.
2016-07-26 downloaded from the CCDC.
;
_cell_angle_alpha 90.00
_cell_angle_beta 90.00
_cell_angle_gamma 90.00
_cell_formula_units_Z 2
_cell_length_a 22.6489(7)
_cell_length_b 22.6489(7)
_cell_length_c 23.3214(9)
_cell_measurement_reflns_used 21461
_cell_measurement_temperature 150(2)
_cell_measurement_theta_max 27.4855
_cell_measurement_theta_min 3.0861
_cell_volume 11963.2(7)
_computing_cell_refinement 'CrystalClear (Rigaku/MSC Inc., 2008)'
_computing_data_collection 'CrystalClear (Rigaku/MSC Inc., 2008)'
_computing_data_reduction 'CrystalClear (Rigaku/MSC Inc., 2008)'
_computing_molecular_graphics 'Yadokari-XG (Wakita, Nemoto et al., 2009)'
_computing_publication_material 'Yadokari-XG (Wakita, Nemoto et al., 2009)'
_computing_structure_refinement 'SHELXL-97 (Sheldrick, 1997)'
_computing_structure_solution 'SHELXS-97 (Sheldrick, 1990)'
_diffrn_ambient_temperature 150(2)
_diffrn_detector_area_resol_mean 28.5714
_diffrn_measured_fraction_theta_full 0.996
_diffrn_measured_fraction_theta_max 0.996
_diffrn_measurement_device_type 'Saturn724+ (4x4 bin mode)'
_diffrn_measurement_method dtprofit.ref
_diffrn_radiation_monochromator Confocal
_diffrn_radiation_source 'Rotating Anode'
_diffrn_radiation_type MoK\a
_diffrn_radiation_wavelength 0.71075
_diffrn_reflns_av_R_equivalents 0.0772
_diffrn_reflns_av_sigmaI/netI 0.0360
_diffrn_reflns_limit_h_max 29
_diffrn_reflns_limit_h_min -29
_diffrn_reflns_limit_k_max 29
_diffrn_reflns_limit_k_min -29
_diffrn_reflns_limit_l_max 30
_diffrn_reflns_limit_l_min -29
_diffrn_reflns_number 162854
_diffrn_reflns_theta_full 27.48
_diffrn_reflns_theta_max 27.48
_diffrn_reflns_theta_min 3.09
_exptl_absorpt_coefficient_mu 5.980
_exptl_absorpt_correction_T_max 0.8898
_exptl_absorpt_correction_T_min 0.4296
_exptl_absorpt_correction_type multi-scan
_exptl_absorpt_process_details 'CrystalClear (Rigaku/MSC Inc., 2008)'
_exptl_crystal_colour Yellow
_exptl_crystal_density_diffrn 1.999
_exptl_crystal_density_method 'not measured'
_exptl_crystal_description needle
_exptl_crystal_F_000 6824
_exptl_crystal_recrystallization_method 'Re-crystallisation from solvent: CH2Cl2/Et2O'
_exptl_crystal_size_max 0.17
_exptl_crystal_size_mid 0.04
_exptl_crystal_size_min 0.02
_refine_diff_density_max 2.552
_refine_diff_density_min -1.683
_refine_diff_density_rms 0.213
_refine_ls_extinction_method none
_refine_ls_goodness_of_fit_ref 1.033
_refine_ls_hydrogen_treatment mixed
_refine_ls_matrix_type full
_refine_ls_number_parameters 619
_refine_ls_number_reflns 13675
_refine_ls_number_restraints 0
_refine_ls_restrained_S_all 1.033
_refine_ls_R_factor_all 0.0882
_refine_ls_R_factor_gt 0.0824
_refine_ls_shift/su_max 0.001
_refine_ls_shift/su_mean 0.000
_refine_ls_structure_factor_coef Fsqd
_refine_ls_weighting_details 'calc w=1/[\s^2^(Fo^2^)+(0.2000P)^2^+158.9269P] where P=(Fo^2^+2Fc^2^)/3'
_refine_ls_weighting_scheme calc
_refine_ls_wR_factor_gt 0.2822
_refine_ls_wR_factor_ref 0.2888
_reflns_number_gt 12739
_reflns_number_total 13675
_reflns_threshold_expression >2sigma(I)
_cod_data_source_file c6dt02670b1.cif
_cod_data_source_block 1505182
_cod_depositor_comments
;
The following automatic conversions were performed:

'_exptl_absorpt_correction_type' value 'Multi-scan' changed to
'multi-scan' according to
/usr/data/users/saulius/crontab/automatic-downloads/rss-feeds/RSC/lib/dictionaries/cif_core.dic
dictionary named 'cif_core.dic' version 2.4.2 from 2011-04-26.

Automatic conversion script
Id: cif_fix_values 4268 2015-11-12 08:31:59Z antanas 

 Adding full bibliography for 7040046--7040049.cif.
;
_cod_original_sg_symbol_H-M P4/n
_cod_database_code 7040049

loop_
_symmetry_equiv_pos_as_xyz
'x, y, z'
'-x+1/2, -y+1/2, z'
'-y+1/2, x, z'
'y, -x+1/2, z'
'-x, -y, -z'
'x-1/2, y-1/2, -z'
'y-1/2, -x, -z'
'-y, x-1/2, -z'

loop_
_atom_site_label
_atom_site_type_symbol
_atom_site_fract_x
_atom_site_fract_y
_atom_site_fract_z
_atom_site_U_iso_or_equiv
_atom_site_adp_type
_atom_site_occupancy
_atom_site_symmetry_multiplicity
_atom_site_calc_flag
_atom_site_refinement_flags
Mo1 Mo 0.20262(7) 0.09993(5) 0.81187(5) 0.0521(4) Uani 1 1 d .
Mo2 Mo 0.15083(6) 0.19949(6) 0.70472(6) 0.0514(3) Uani 1 1 d .
Mo3 Mo 0.15164(6) 0.19868(6) 0.91883(6) 0.0512(4) Uani 1 1 d .
O1 O 0.2628(5) 0.0996(7) 0.7559(6) 0.079(4) Uani 1 1 d .
O2 O 0.2248(5) 0.1716(7) 0.6763(6) 0.080(5) Uani 1 1 d .
O3 O 0.1059(5) 0.1762(6) 0.6529(5) 0.064(3) Uani 1 1 d .
O4 O 0.1808(7) 0.0306(5) 0.8105(6) 0.076(4) Uani 1 1 d .
O5 O 0.1050(6) 0.1754(6) 0.9691(5) 0.071(4) Uani 1 1 d .
O6 O 0.0975(7) 0.2376(5) 0.8687(7) 0.086(5) Uani 1 1 d .
O7 O 0.1531(5) 0.1337(8) 0.8676(5) 0.081(5) Uani 1 1 d .
O8 O 0.1526(5) 0.1338(7) 0.7556(6) 0.076(4) Uani 1 1 d .
O9 O 0.2254(6) 0.1720(7) 0.9469(6) 0.078(4) Uani 1 1 d .
P1 P 0.2500 0.2500 0.8117(2) 0.0274(11) Uani 1 4 d S
O10 O 0.2342(7) 0.1980(7) 0.8513(6) 0.026(3) Uani 0.50 1 d P
O11 O 0.2328(6) 0.1980(6) 0.7742(6) 0.023(3) Uani 0.50 1 d P
P2 P 0.22468(14) 0.06894(13) 0.51790(14) 0.0336(6) Uani 1 1 d .
Au1 Au 0.23722(2) 0.16129(2) 0.54595(2) 0.03493(17) Uani 1 1 d .
O12 O 0.2500 0.2500 0.5722(6) 0.023(3) Uani 1 4 d S
C1 C 0.1722(5) 0.0638(5) 0.4588(5) 0.033(2) Uani 1 1 d .
C2 C 0.1390(6) 0.0118(6) 0.4505(5) 0.039(3) Uani 1 1 d .
H1 H 0.1434 -0.0205 0.4761 0.046 Uiso 1 1 calc R
C3 C 0.1006(7) 0.0081(8) 0.4058(7) 0.050(3) Uani 1 1 d .
H2 H 0.0758 -0.0255 0.4018 0.060 Uiso 1 1 calc R
C4 C 0.0977(7) 0.0542(8) 0.3658(7) 0.052(4) Uani 1 1 d .
C5 C 0.1302(8) 0.1060(9) 0.3741(7) 0.060(4) Uani 1 1 d .
H3 H 0.1264 0.1382 0.3482 0.073 Uiso 1 1 calc R
C6 C 0.1679(7) 0.1096(7) 0.4207(6) 0.048(3) Uani 1 1 d .
H4 H 0.1910 0.1441 0.4263 0.057 Uiso 1 1 calc R
C7 C 0.2003(5) 0.0184(6) 0.5755(5) 0.035(2) Uani 1 1 d .
C8 C 0.1688(7) 0.0425(7) 0.6200(7) 0.052(4) Uani 1 1 d .
H5 H 0.1603 0.0836 0.6209 0.062 Uiso 1 1 calc R
C9 C 0.1497(8) 0.0055(10) 0.6638(7) 0.065(5) Uani 1 1 d .
H6 H 0.1286 0.0216 0.6953 0.078 Uiso 1 1 calc R
C10 C 0.1609(9) -0.0535(10) 0.6620(8) 0.069(5) Uani 1 1 d .
C11 C 0.1942(9) -0.0769(10) 0.6158(10) 0.077(6) Uani 1 1 d .
H7 H 0.2025 -0.1180 0.6143 0.093 Uiso 1 1 calc R
C12 C 0.2145(6) -0.0402(6) 0.5734(7) 0.046(3) Uani 1 1 d .
H8 H 0.2380 -0.0552 0.5430 0.055 Uiso 1 1 calc R
C13 C 0.2918(5) 0.0361(5) 0.4905(6) 0.037(3) Uani 1 1 d .
C14 C 0.2937(6) 0.0079(6) 0.4377(6) 0.041(3) Uani 1 1 d .
H9 H 0.2597 0.0069 0.4138 0.049 Uiso 1 1 calc R
C15 C 0.3461(6) -0.0188(7) 0.4203(6) 0.045(3) Uani 1 1 d .
H10 H 0.3479 -0.0385 0.3844 0.054 Uiso 1 1 calc R
C16 C 0.3956(5) -0.0169(6) 0.4548(6) 0.040(3) Uani 1 1 d .
C17 C 0.3946(6) 0.0138(6) 0.5063(6) 0.044(3) Uani 1 1 d .
H11 H 0.4295 0.0179 0.5285 0.053 Uiso 1 1 calc R
C18 C 0.3425(6) 0.0383(6) 0.5247(6) 0.043(3) Uani 1 1 d .
H12 H 0.3408 0.0569 0.5612 0.052 Uiso 1 1 calc R
Cl1 Cl 0.0492(2) 0.0504(3) 0.30897(18) 0.0741(13) Uani 1 1 d .
Cl2 Cl 0.1361(3) -0.1005(4) 0.7145(3) 0.101(2) Uani 1 1 d .
Cl3 Cl 0.46057(15) -0.04914(16) 0.43169(18) 0.0497(8) Uani 1 1 d .
P3 P 0.13561(14) 0.10420(14) 0.10572(15) 0.0358(7) Uani 1 1 d .
Au2 Au 0.19521(2) 0.17915(2) 0.08675(2) 0.03374(17) Uani 1 1 d .
O13 O 0.2500 0.2500 0.0652(8) 0.030(3) Uani 1 4 d S
C19 C 0.0627(6) 0.1301(6) 0.1228(6) 0.038(3) Uani 1 1 d .
C20 C 0.0318(7) 0.1613(10) 0.0825(8) 0.070(6) Uani 1 1 d .
H13 H 0.0473 0.1660 0.0450 0.084 Uiso 1 1 calc R
C21 C -0.0239(8) 0.1868(11) 0.0972(8) 0.080(7) Uani 1 1 d .
H14 H -0.0459 0.2082 0.0695 0.096 Uiso 1 1 calc R
C22 C -0.0456(5) 0.1798(6) 0.1525(6) 0.040(3) Uani 1 1 d .
C23 C -0.0142(8) 0.1515(9) 0.1939(7) 0.060(4) Uani 1 1 d .
H15 H -0.0287 0.1484 0.2320 0.072 Uiso 1 1 calc R
C24 C 0.0399(8) 0.1271(9) 0.1782(7) 0.060(4) Uani 1 1 d .
H16 H 0.0624 0.1074 0.2068 0.072 Uiso 1 1 calc R
Cl4 Cl -0.11287(17) 0.21101(19) 0.1698(2) 0.0613(10) Uani 1 1 d .
C25 C 0.1606(6) 0.0600(6) 0.1660(5) 0.037(3) Uani 1 1 d .
C26 C 0.1963(6) 0.0842(6) 0.2072(6) 0.041(3) Uani 1 1 d .
H17 H 0.2072 0.1246 0.2042 0.050 Uiso 1 1 calc R
C27 C 0.2167(7) 0.0519(8) 0.2525(7) 0.056(4) Uani 1 1 d .
H18 H 0.2411 0.0694 0.2809 0.067 Uiso 1 1 calc R
C28 C 0.2006(8) -0.0076(7) 0.2562(7) 0.054(4) Uani 1 1 d .
C29 C 0.1635(7) -0.0335(6) 0.2165(6) 0.046(3) Uani 1 1 d .
H19 H 0.1523 -0.0738 0.2201 0.056 Uiso 1 1 calc R
C30 C 0.1426(5) 0.0010(5) 0.1705(6) 0.037(3) Uani 1 1 d .
H20 H 0.1166 -0.0156 0.1429 0.044 Uiso 1 1 calc R
Cl5 Cl 0.2269(2) -0.0514(2) 0.31217(17) 0.0670(12) Uani 1 1 d .
C31 C 0.1325(6) 0.0539(6) 0.0462(5) 0.034(2) Uani 1 1 d .
C32 C 0.1818(7) 0.0488(6) 0.0120(7) 0.049(3) Uani 1 1 d .
H21 H 0.2150 0.0734 0.0192 0.059 Uiso 1 1 calc R
C33 C 0.1839(8) 0.0085(7) -0.0326(8) 0.054(4) Uani 1 1 d .
H22 H 0.2185 0.0048 -0.0554 0.065 Uiso 1 1 calc R
C34 C 0.1356(9) -0.0262(7) -0.0437(7) 0.060(4) Uani 1 1 d .
C35 C 0.0857(9) -0.0228(8) -0.0114(8) 0.065(5) Uani 1 1 d .
H23 H 0.0529 -0.0477 -0.0191 0.078 Uiso 1 1 calc R
C36 C 0.0839(7) 0.0183(9) 0.0335(7) 0.059(4) Uani 1 1 d .
H24 H 0.0490 0.0220 0.0557 0.071 Uiso 1 1 calc R
Cl6 Cl 0.1397(3) -0.0780(3) -0.0986(2) 0.0945(19) Uani 1 1 d .
P4 P 0.2500 0.2500 0.3077(5) 0.065(2) Uani 1 4 d S
F1 F 0.1839(6) 0.2324(7) 0.3108(10) 0.133(8) Uani 1 1 d .
F2 F 0.2500 0.2500 0.241(2) 0.177(19) Uani 1 4 d S
F3 F 0.2500 0.2500 0.3737(16) 0.152(15) Uani 1 4 d S
C37 C 0.672(3) 0.183(2) 0.417(2) 0.26(4) Uani 1 1 d .
H25 H 0.6587 0.1723 0.3781 0.314 Uiso 1 1 calc R
H26 H 0.7160 0.1836 0.4158 0.314 Uiso 1 1 calc R
Cl7 Cl 0.6516(9) 0.2511(7) 0.4276(8) 0.233(7) Uani 1 1 d .
Cl8 Cl 0.6532(6) 0.1319(6) 0.4590(6) 0.178(5) Uani 1 1 d .
O14 O 0.5988(11) 0.0413(10) 0.1244(10) 0.125(7) Uiso 1 1 d .
C38 C 0.5879(13) -0.0186(13) 0.1396(13) 0.102(8) Uiso 1 1 d .
H27 H 0.6223 -0.0347 0.1607 0.123 Uiso 1 1 calc R
H28 H 0.5821 -0.0426 0.1046 0.123 Uiso 1 1 calc R
C39 C 0.5338(14) -0.0218(14) 0.1765(12) 0.107(8) Uiso 1 1 d .
H29 H 0.5256 -0.0631 0.1861 0.161 Uiso 1 1 calc R
H30 H 0.5002 -0.0051 0.1557 0.161 Uiso 1 1 calc R
H31 H 0.5404 0.0007 0.2119 0.161 Uiso 1 1 calc R
C40 C 0.649(2) 0.048(2) 0.091(2) 0.179(18) Uiso 1 1 d .
H32 H 0.6431 0.0276 0.0534 0.215 Uiso 1 1 calc R
H33 H 0.6834 0.0302 0.1100 0.215 Uiso 1 1 calc R
C41 C 0.661(3) 0.121(3) 0.079(2) 0.21(2) Uiso 1 1 d .
H34 H 0.6968 0.1261 0.0552 0.310 Uiso 1 1 calc R
H35 H 0.6674 0.1413 0.1158 0.310 Uiso 1 1 calc R
H36 H 0.6274 0.1387 0.0593 0.310 Uiso 1 1 calc R
O15 O 0.3105(14) -0.0986(13) 0.7298(12) 0.164(10) Uiso 1 1 d .

loop_
_atom_site_aniso_label
_atom_site_aniso_U_11
_atom_site_aniso_U_22
_atom_site_aniso_U_33
_atom_site_aniso_U_23
_atom_site_aniso_U_13
_atom_site_aniso_U_12
Mo1 0.0812(10) 0.0322(6) 0.0428(7) -0.0038(5) 0.0104(6) -0.0178(6)
Mo2 0.0604(8) 0.0432(7) 0.0505(7) -0.0078(5) -0.0282(6) 0.0008(6)
Mo3 0.0491(7) 0.0539(7) 0.0506(7) 0.0188(6) 0.0215(6) 0.0086(6)
O1 0.045(6) 0.121(12) 0.069(8) 0.050(8) 0.014(6) 0.031(7)
O2 0.044(6) 0.129(12) 0.068(8) 0.061(8) 0.008(6) 0.012(7)
O3 0.058(7) 0.078(8) 0.055(6) -0.023(6) -0.014(5) -0.003(6)
O4 0.099(10) 0.042(6) 0.088(9) 0.003(6) -0.022(8) -0.021(6)
O5 0.090(9) 0.065(7) 0.058(7) 0.000(6) 0.041(7) -0.018(7)
O6 0.107(11) 0.050(7) 0.101(10) 0.023(7) -0.074(9) -0.026(7)
O7 0.041(6) 0.140(13) 0.062(7) -0.056(8) -0.016(5) 0.022(7)
O8 0.042(6) 0.109(11) 0.076(8) 0.053(8) 0.023(6) 0.024(6)
O9 0.051(7) 0.102(11) 0.079(9) -0.056(8) -0.019(6) 0.026(7)
P1 0.0284(16) 0.0284(16) 0.025(3) 0.000 0.000 0.000
O10 0.029(7) 0.033(8) 0.017(6) -0.009(6) 0.007(6) 0.006(6)
O11 0.028(7) 0.017(6) 0.025(7) 0.001(5) -0.003(6) 0.004(5)
P2 0.0309(14) 0.0269(13) 0.0431(17) -0.0052(12) 0.0023(12) -0.0010(11)
Au1 0.0314(3) 0.0290(2) 0.0444(3) -0.00533(18) 0.00023(18) -0.00052(16)
O12 0.018(4) 0.018(4) 0.032(7) 0.000 0.000 0.000
C1 0.031(6) 0.034(6) 0.036(6) -0.006(5) 0.009(5) 0.000(5)
C2 0.033(6) 0.051(7) 0.032(6) -0.009(5) 0.008(5) 0.002(5)
C3 0.037(7) 0.060(9) 0.054(8) 0.008(7) 0.003(6) -0.008(6)
C4 0.041(7) 0.070(10) 0.046(8) -0.017(7) -0.015(6) -0.001(7)
C5 0.057(9) 0.078(11) 0.046(8) 0.008(8) -0.014(7) 0.015(8)
C6 0.043(7) 0.053(8) 0.047(8) -0.004(6) -0.007(6) 0.003(6)
C7 0.034(6) 0.040(6) 0.030(6) 0.000(5) 0.006(5) -0.004(5)
C8 0.052(8) 0.052(8) 0.051(8) -0.016(7) -0.007(7) -0.016(7)
C9 0.058(10) 0.098(14) 0.040(8) -0.005(8) 0.005(7) -0.038(10)
C10 0.062(10) 0.080(13) 0.064(11) 0.026(10) -0.017(9) -0.027(9)
C11 0.065(11) 0.078(13) 0.088(14) 0.042(11) -0.007(10) 0.009(10)
C12 0.040(7) 0.043(7) 0.056(8) 0.007(6) 0.012(6) 0.010(6)
C13 0.030(6) 0.028(5) 0.052(7) -0.005(5) -0.005(5) -0.007(4)
C14 0.035(6) 0.041(7) 0.047(7) -0.012(6) 0.000(5) -0.006(5)
C15 0.038(7) 0.047(8) 0.051(8) -0.011(6) -0.003(6) 0.003(6)
C16 0.026(5) 0.040(7) 0.053(8) 0.006(6) 0.001(5) 0.005(5)
C17 0.042(7) 0.035(6) 0.056(8) -0.014(6) -0.007(6) 0.006(5)
C18 0.036(6) 0.047(7) 0.047(7) -0.015(6) -0.004(6) 0.008(5)
Cl1 0.065(3) 0.113(4) 0.044(2) -0.001(2) -0.0142(18) -0.007(3)
Cl2 0.083(4) 0.146(6) 0.074(3) 0.055(4) -0.003(3) -0.041(4)
Cl3 0.0371(16) 0.0466(18) 0.065(2) -0.0107(16) -0.0003(15) 0.0127(14)
P3 0.0321(15) 0.0329(15) 0.0424(17) 0.0036(13) 0.0018(13) -0.0055(12)
Au2 0.0285(2) 0.0278(2) 0.0449(3) 0.00154(17) 0.00401(17) -0.00253(16)
O13 0.021(4) 0.021(4) 0.047(9) 0.000 0.000 0.000
C19 0.035(6) 0.033(6) 0.047(7) 0.002(5) 0.000(5) 0.000(5)
C20 0.041(8) 0.099(14) 0.070(11) 0.051(10) 0.012(7) 0.016(9)
C21 0.052(10) 0.124(18) 0.064(11) 0.054(12) 0.023(8) 0.032(11)
C22 0.023(5) 0.043(7) 0.054(8) -0.008(6) 0.011(5) 0.000(5)
C23 0.050(9) 0.083(12) 0.048(8) 0.006(8) 0.016(7) 0.011(8)
C24 0.051(9) 0.083(12) 0.046(8) 0.005(8) -0.008(7) 0.008(8)
Cl4 0.0390(17) 0.061(2) 0.084(3) -0.014(2) 0.0117(18) 0.0025(16)
C25 0.036(6) 0.038(6) 0.035(6) 0.000(5) 0.011(5) 0.005(5)
C26 0.035(6) 0.036(6) 0.052(8) -0.002(6) -0.009(6) -0.011(5)
C27 0.052(8) 0.061(9) 0.055(9) -0.017(7) -0.014(7) 0.007(7)
C28 0.068(10) 0.051(8) 0.044(8) 0.000(7) 0.000(7) 0.008(7)
C29 0.054(8) 0.038(7) 0.047(7) -0.010(6) -0.004(6) 0.000(6)
C30 0.031(6) 0.034(6) 0.045(7) 0.000(5) 0.007(5) -0.003(5)
Cl5 0.092(3) 0.061(2) 0.048(2) 0.0037(17) -0.023(2) 0.011(2)
C31 0.036(6) 0.039(6) 0.027(5) 0.004(4) -0.005(4) -0.002(5)
C32 0.050(8) 0.043(7) 0.054(8) -0.007(6) 0.007(7) -0.018(6)
C33 0.055(9) 0.042(8) 0.066(10) -0.002(7) 0.012(8) -0.001(7)
C34 0.083(12) 0.041(8) 0.057(9) 0.000(7) 0.004(8) -0.015(8)
C35 0.076(12) 0.064(10) 0.055(9) -0.004(8) -0.003(9) -0.027(9)
C36 0.043(8) 0.081(12) 0.053(9) -0.011(8) 0.003(7) -0.015(8)
Cl6 0.143(6) 0.073(3) 0.067(3) -0.025(3) 0.012(3) -0.032(3)
P4 0.050(3) 0.050(3) 0.096(8) 0.000 0.000 0.000
F1 0.060(7) 0.083(9) 0.25(2) 0.057(12) 0.003(10) -0.004(7)
F2 0.20(3) 0.20(3) 0.14(3) 0.000 0.000 0.000
F3 0.18(2) 0.18(2) 0.10(2) 0.000 0.000 0.000
C37 0.48(11) 0.16(4) 0.14(4) 0.05(3) 0.02(5) 0.19(6)
Cl7 0.249(19) 0.153(12) 0.297(19) -0.017(13) -0.037(15) -0.007(12)
Cl8 0.149(9) 0.187(11) 0.198(11) 0.048(9) 0.038(8) 0.053(8)

loop_
_atom_type_symbol
_atom_type_description
_atom_type_scat_dispersion_real
_atom_type_scat_dispersion_imag
_atom_type_scat_source
Au Au -2.0133 8.8022 'International Tables Vol C Tables 4.2.6.8 and 6.1.1.4'
C C 0.0033 0.0016 'International Tables Vol C Tables 4.2.6.8 and 6.1.1.4'
H H 0.0000 0.0000 'International Tables Vol C Tables 4.2.6.8 and 6.1.1.4'
P P 0.1023 0.0942 'International Tables Vol C Tables 4.2.6.8 and 6.1.1.4'
O O 0.0106 0.0060 'International Tables Vol C Tables 4.2.6.8 and 6.1.1.4'
F F 0.0171 0.0103 'International Tables Vol C Tables 4.2.6.8 and 6.1.1.4'
Cl Cl 0.1484 0.1585 'International Tables Vol C Tables 4.2.6.8 and 6.1.1.4'
Mo Mo -1.6832 0.6857 'International Tables Vol C Tables 4.2.6.8 and 6.1.1.4'

loop_
_geom_angle_atom_site_label_1
_geom_angle_atom_site_label_2
_geom_angle_atom_site_label_3
_geom_angle
_geom_angle_site_symmetry_1
_geom_angle_site_symmetry_3
O4 Mo1 O7 102.9(8) . .
O4 Mo1 O1 101.6(8) . .
O7 Mo1 O1 155.6(8) . .
O4 Mo1 O6 101.5(7) . 3
O7 Mo1 O6 87.4(5) . 3
O1 Mo1 O6 88.1(6) . 3
O4 Mo1 O8 101.1(7) . .
O7 Mo1 O8 87.6(6) . .
O1 Mo1 O8 87.3(5) . .
O6 Mo1 O8 157.3(8) 3 .
O4 Mo1 O11 158.2(6) . .
O7 Mo1 O11 92.6(7) . .
O1 Mo1 O11 63.9(6) . .
O6 Mo1 O11 94.4(7) 3 .
O8 Mo1 O11 63.7(6) . .
O4 Mo1 O10 159.6(6) . .
O7 Mo1 O10 63.6(6) . .
O1 Mo1 O10 92.9(6) . .
O6 Mo1 O10 64.3(6) 3 .
O8 Mo1 O10 93.8(6) . .
O11 Mo1 O10 42.2(5) . .
O3 Mo2 O1 103.2(7) . 4
O3 Mo2 O2 100.6(7) . 4
O1 Mo2 O2 87.9(5) 4 4
O3 Mo2 O8 102.6(7) . .
O1 Mo2 O8 88.4(6) 4 .
O2 Mo2 O8 156.8(7) 4 .
O3 Mo2 O2 100.4(7) . .
O1 Mo2 O2 156.4(7) 4 .
O2 Mo2 O2 87.8(8) 4 .
O8 Mo2 O2 86.5(5) . .
O3 Mo2 O11 159.0(6) . .
O1 Mo2 O11 93.1(6) 4 .
O2 Mo2 O11 93.2(6) 4 .
O8 Mo2 O11 64.2(6) . .
O2 Mo2 O11 64.1(5) . .
O3 Mo2 O11 159.3(6) . 4
O1 Mo2 O11 64.4(6) 4 4
O2 Mo2 O11 64.0(6) 4 4
O8 Mo2 O11 93.9(6) . 4
O2 Mo2 O11 93.1(6) . 4
O11 Mo2 O11 41.6(6) . 4
O5 Mo3 O9 102.5(8) . .
O5 Mo3 O7 102.1(7) . .
O9 Mo3 O7 87.4(5) . .
O5 Mo3 O9 101.4(7) . 4
O9 Mo3 O9 87.3(8) . 4
O7 Mo3 O9 156.5(7) . 4
O5 Mo3 O6 99.8(8) . .
O9 Mo3 O6 157.7(7) . .
O7 Mo3 O6 89.1(6) . .
O9 Mo3 O6 87.1(5) 4 .
O5 Mo3 O10 158.4(6) . 4
O9 Mo3 O10 92.4(6) . 4
O7 Mo3 O10 94.0(6) . 4
O9 Mo3 O10 63.4(6) 4 4
O6 Mo3 O10 65.9(6) . 4
O5 Mo3 O10 159.7(6) . .
O9 Mo3 O10 63.0(6) . .
O7 Mo3 O10 64.9(6) . .
O9 Mo3 O10 92.4(6) 4 .
O6 Mo3 O10 95.7(7) . .
O10 Mo3 O10 41.8(7) 4 .
Mo2 O1 Mo1 140.3(9) 3 .
Mo2 O2 Mo2 138.9(8) 3 .
Mo1 O6 Mo3 137.7(9) 4 .
Mo1 O7 Mo3 139.7(9) . .
Mo1 O8 Mo2 139.5(8) . .
Mo3 O9 Mo3 139.2(8) . 3
O11 P1 O11 70.5(6) 2 4
O11 P1 O11 109.5(11) 2 .
O11 P1 O11 70.5(6) 4 .
O11 P1 O11 70.5(6) 2 3
O11 P1 O11 109.5(11) 4 3
O11 P1 O11 70.5(6) . 3
O11 P1 O10 111.2(8) 2 4
O11 P1 O10 72.1(8) 4 4
O11 P1 O10 109.3(8) . 4
O11 P1 O10 178.0(8) 3 4
O11 P1 O10 109.3(8) 2 3
O11 P1 O10 178.0(8) 4 3
O11 P1 O10 111.2(8) . 3
O11 P1 O10 72.1(8) 3 3
O10 P1 O10 106.3(11) 4 3
O11 P1 O10 72.1(8) 2 2
O11 P1 O10 109.3(8) 4 2
O11 P1 O10 178.0(8) . 2
O11 P1 O10 111.2(8) 3 2
O10 P1 O10 68.9(6) 4 2
O10 P1 O10 68.9(6) 3 2
O11 P1 O10 178.0(8) 2 .
O11 P1 O10 111.2(8) 4 .
O11 P1 O10 72.1(8) . .
O11 P1 O10 109.3(8) 3 .
O10 P1 O10 68.9(6) 4 .
O10 P1 O10 68.9(6) 3 .
O10 P1 O10 106.3(11) 2 .
P1 O10 O10 55.5(3) . 4
P1 O10 O10 55.5(3) . 3
O10 O10 O10 89.999(8) 4 3
P1 O10 O11 53.5(6) . .
O10 O10 O11 89.5(7) 4 .
O10 O10 O11 90.9(7) 3 .
P1 O10 Mo3 125.0(8) . 3
O10 O10 Mo3 132.6(4) 4 3
O10 O10 Mo3 69.6(7) 3 3
O11 O10 Mo3 131.3(8) . 3
P1 O10 Mo3 124.1(8) . .
O10 O10 Mo3 68.6(7) 4 .
O10 O10 Mo3 132.2(4) 3 .
O11 O10 Mo3 129.1(9) . .
Mo3 O10 Mo3 93.6(5) 3 .
P1 O10 Mo1 121.7(7) . .
O10 O10 Mo1 130.4(9) 4 .
O10 O10 Mo1 131.9(9) 3 .
O11 O10 Mo1 68.2(6) . .
Mo3 O10 Mo1 91.9(5) 3 .
Mo3 O10 Mo1 91.3(5) . .
P1 O11 O11 54.7(3) . 4
P1 O11 O11 54.7(3) . 3
O11 O11 O11 90.003(7) 4 3
P1 O11 O10 54.4(7) . .
O11 O11 O10 90.5(6) 4 .
O11 O11 O10 89.1(7) 3 .
P1 O11 Mo2 124.3(7) . .
O11 O11 Mo2 69.5(7) 4 .
O11 O11 Mo2 131.9(4) 3 .
O10 O11 Mo2 132.1(9) . .
P1 O11 Mo2 123.6(8) . 3
O11 O11 Mo2 131.6(4) 4 3
O11 O11 Mo2 68.9(7) 3 3
O10 O11 Mo2 130.0(8) . 3
Mo2 O11 Mo2 92.4(5) . 3
P1 O11 Mo1 124.0(8) . .
O11 O11 Mo1 132.5(9) 4 .
O11 O11 Mo1 130.3(9) 3 .
O10 O11 Mo1 69.6(7) . .
Mo2 O11 Mo1 92.2(5) . .
Mo2 O11 Mo1 90.9(4) 3 .
C13 P2 C1 104.7(6) . .
C13 P2 C7 104.7(6) . .
C1 P2 C7 108.4(6) . .
C13 P2 Au1 112.7(4) . .
C1 P2 Au1 111.6(4) . .
C7 P2 Au1 114.1(4) . .
O12 Au1 P2 179.4(3) . .
O12 Au1 Au1 47.40(11) . 4
P2 Au1 Au1 132.91(9) . 4
O12 Au1 Au1 47.40(11) . 3
P2 Au1 Au1 132.05(8) . 3
Au1 Au1 Au1 90.003(1) 4 3
Au1 O12 Au1 146.4(8) 2 .
Au1 O12 Au1 85.2(2) 2 4
Au1 O12 Au1 85.2(2) . 4
Au1 O12 Au1 85.2(2) 2 3
Au1 O12 Au1 85.2(2) . 3
Au1 O12 Au1 146.4(8) 4 3
C6 C1 C2 120.3(13) . .
C6 C1 P2 119.3(10) . .
C2 C1 P2 120.3(10) . .
C3 C2 C1 119.9(14) . .
C2 C3 C4 119.5(14) . .
C5 C4 C3 120.6(13) . .
C5 C4 Cl1 118.8(13) . .
C3 C4 Cl1 120.3(12) . .
C6 C5 C4 118.7(16) . .
C1 C6 C5 120.6(15) . .
C12 C7 C8 122.4(13) . .
C12 C7 P2 120.3(10) . .
C8 C7 P2 117.3(11) . .
C7 C8 C9 118.5(16) . .
C10 C9 C8 120.8(18) . .
C9 C10 C11 119.3(17) . .
C9 C10 Cl2 121.8(17) . .
C11 C10 Cl2 118.9(17) . .
C12 C11 C10 119.9(19) . .
C7 C12 C11 119.0(16) . .
C14 C13 C18 119.8(12) . .
C14 C13 P2 121.9(10) . .
C18 C13 P2 118.3(10) . .
C13 C14 C15 119.0(13) . .
C16 C15 C14 120.6(13) . .
C15 C16 C17 120.5(12) . .
C15 C16 Cl3 119.7(11) . .
C17 C16 Cl3 119.7(10) . .
C18 C17 C16 119.1(13) . .
C17 C18 C13 120.9(13) . .
C19 P3 C31 110.0(6) . .
C19 P3 C25 107.1(6) . .
C31 P3 C25 105.1(6) . .
C19 P3 Au2 110.8(4) . .
C31 P3 Au2 110.8(4) . .
C25 P3 Au2 112.8(4) . .
O13 Au2 P3 177.5(5) . .
O13 Au2 Au2 46.66(11) . 4
P3 Au2 Au2 133.11(9) . 4
O13 Au2 Au2 46.66(11) . 3
P3 Au2 Au2 134.60(9) . 3
Au2 Au2 Au2 90.0 4 3
Au2 O13 Au2 86.7(2) 4 2
Au2 O13 Au2 86.7(2) 4 .
Au2 O13 Au2 152.1(9) 2 .
Au2 O13 Au2 152.2(9) 4 3
Au2 O13 Au2 86.7(2) 2 3
Au2 O13 Au2 86.7(2) . 3
C20 C19 C24 118.2(14) . .
C20 C19 P3 119.1(11) . .
C24 C19 P3 122.1(11) . .
C19 C20 C21 119.7(15) . .
C22 C21 C20 119.3(15) . .
C23 C22 C21 121.9(13) . .
C23 C22 Cl4 119.2(11) . .
C21 C22 Cl4 118.9(12) . .
C22 C23 C24 117.4(14) . .
C19 C24 C23 123.4(15) . .
C26 C25 C30 119.9(13) . .
C26 C25 P3 120.5(10) . .
C30 C25 P3 119.6(10) . .
C27 C26 C25 121.9(13) . .
C26 C27 C28 118.5(14) . .
C29 C28 C27 121.7(15) . .
C29 C28 Cl5 117.9(13) . .
C27 C28 Cl5 120.4(13) . .
C28 C29 C30 118.7(14) . .
C25 C30 C29 119.2(13) . .
C32 C31 C36 117.9(13) . .
C32 C31 P3 118.0(10) . .
C36 C31 P3 124.2(11) . .
C31 C32 C33 121.2(13) . .
C34 C33 C32 119.4(16) . .
C35 C34 C33 121.8(16) . .
C35 C34 Cl6 119.4(14) . .
C33 C34 Cl6 118.8(15) . .
C34 C35 C36 118.4(16) . .
C31 C36 C35 121.3(15) . .
F3 P4 F2 180.000(8) . .
F3 P4 F1 87.3(10) . 3
F2 P4 F1 92.7(10) . 3
F3 P4 F1 87.3(10) . .
F2 P4 F1 92.7(10) . .
F1 P4 F1 89.87(10) 3 .
F3 P4 F1 87.3(10) . 2
F2 P4 F1 92.7(10) . 2
F1 P4 F1 89.87(9) 3 2
F1 P4 F1 174.6(19) . 2
F3 P4 F1 87.3(10) . 4
F2 P4 F1 92.7(10) . 4
F1 P4 F1 174.6(19) 3 4
F1 P4 F1 89.87(9) . 4
F1 P4 F1 89.87(9) 2 4
Cl8 C37 Cl7 122(3) . .
C40 O14 C38 113(3) . .
O14 C38 C39 109(3) . .
O14 C40 C41 109(4) . .

loop_
_geom_bond_atom_site_label_1
_geom_bond_atom_site_label_2
_geom_bond_distance
_geom_bond_site_symmetry_2
Mo1 O4 1.646(12) .
Mo1 O7 1.880(11) .
Mo1 O1 1.889(12) .
Mo1 O6 1.894(13) 3
Mo1 O8 1.896(12) .
Mo1 O11 2.485(14) .
Mo1 O10 2.509(15) .
Mo2 O3 1.666(11) .
Mo2 O1 1.869(13) 4
Mo2 O2 1.897(12) 4
Mo2 O8 1.904(12) .
Mo2 O2 1.910(13) .
Mo2 O11 2.463(14) .
Mo2 O11 2.474(14) 4
Mo3 O5 1.664(11) .
Mo3 O9 1.894(13) .
Mo3 O7 1.895(13) .
Mo3 O9 1.897(13) 4
Mo3 O6 1.910(12) .
Mo3 O10 2.429(15) 4
Mo3 O10 2.445(14) .
O1 Mo2 1.869(13) 3
O2 Mo2 1.897(12) 3
O6 Mo1 1.894(13) 4
O9 Mo3 1.897(13) 3
P1 O11 1.518(14) 2
P1 O11 1.518(14) 4
P1 O11 1.519(14) .
P1 O11 1.519(14) 3
P1 O10 1.537(16) 4
P1 O10 1.537(16) 3
P1 O10 1.537(16) 2
P1 O10 1.537(16) .
O10 O10 1.74(2) 4
O10 O10 1.74(2) 3
O10 O11 1.80(2) .
O10 Mo3 2.429(15) 3
O11 O11 1.75(2) 4
O11 O11 1.75(2) 3
O11 Mo2 2.474(14) 3
P2 C13 1.809(13) .
P2 C1 1.824(13) .
P2 C7 1.849(12) .
P2 Au1 2.210(3) .
Au1 O12 2.120(4) .
Au1 Au1 2.8708(7) 4
Au1 Au1 2.8709(7) 3
O12 Au1 2.120(4) 2
O12 Au1 2.120(4) 4
O12 Au1 2.120(4) 3
C1 C6 1.37(2) .
C1 C2 1.411(18) .
C2 C3 1.36(2) .
C3 C4 1.40(2) .
C4 C5 1.40(3) .
C4 Cl1 1.725(14) .
C5 C6 1.39(2) .
C7 C12 1.366(19) .
C7 C8 1.37(2) .
C8 C9 1.39(2) .
C9 C10 1.36(3) .
C10 C11 1.42(3) .
C10 Cl2 1.716(18) .
C11 C12 1.37(2) .
C13 C14 1.386(18) .
C13 C18 1.400(18) .
C14 C15 1.394(19) .
C15 C16 1.379(19) .
C16 C17 1.388(19) .
C16 Cl3 1.730(13) .
C17 C18 1.372(19) .
P3 C19 1.796(13) .
P3 C31 1.797(13) .
P3 C25 1.815(13) .
P3 Au2 2.213(3) .
Au2 O13 2.090(4) .
Au2 Au2 2.8688(6) 4
Au2 Au2 2.8688(6) 3
O13 Au2 2.090(4) 4
O13 Au2 2.090(4) 2
O13 Au2 2.090(4) 3
C19 C20 1.37(2) .
C19 C24 1.39(2) .
C20 C21 1.43(2) .
C21 C22 1.39(2) .
C22 C23 1.36(2) .
C22 Cl4 1.727(12) .
C23 C24 1.39(2) .
C25 C26 1.372(18) .
C25 C30 1.403(17) .
C26 C27 1.37(2) .
C27 C28 1.40(2) .
C28 C29 1.38(2) .
C28 Cl5 1.744(16) .
C29 C30 1.41(2) .
C31 C32 1.376(19) .
C31 C36 1.40(2) .
C32 C33 1.39(2) .
C33 C34 1.37(2) .
C34 C35 1.36(3) .
C34 Cl6 1.739(18) .
C35 C36 1.40(2) .
P4 F3 1.54(4) .
P4 F2 1.55(5) .
P4 F1 1.551(13) 3
P4 F1 1.551(13) .
P4 F1 1.551(13) 2
P4 F1 1.551(13) 4
C37 Cl8 1.58(5) .
C37 Cl7 1.62(4) .
O14 C40 1.39(5) .
O14 C38 1.42(3) .
C38 C39 1.50(4) .
C40 C41 1.70(6) .
